data_7123556
loop_
_publ_author_name
'Bardell-Cox, Oliver A'
'White, Andrew J. P.'
'Arag\'on, Luis'
'Fuchter, Matthew J.'

_publ_section_title
;
 Synthetic studies on the reverse antibiotic natural products, the
 nybomycins.
;
_journal_issue 8
_journal_name_full MedChemComm
_journal_page_first 1438
_journal_page_last 1444
_journal_paper_doi 10.1039/c9md00207c
_journal_volume 10
_journal_year 2019
_chemical_absolute_configuration unk
_chemical_formula_moiety 'C14 H25 B O4'
_chemical_formula_sum 'C14 H25 B O4'
_chemical_formula_weight 268.15
_space_group_crystal_system orthorhombic
_space_group_IT_number 19
_space_group_name_Hall 'P 2ac 2ab'
_space_group_name_H-M_alt 'P 21 21 21'
_symmetry_space_group_name_Hall 'P 2ac 2ab'
_symmetry_space_group_name_H-M 'P 21 21 21'
_atom_sites_solution_hydrogens geom
_audit_creation_method SHELXL-2017/1
_audit_update_record
;
2019-04-05 deposited with the CCDC.    2019-05-23 downloaded from the CCDC.
;
_cell_angle_alpha 90
_cell_angle_beta 90
_cell_angle_gamma 90
_cell_formula_units_Z 4
_cell_length_a 8.9148(5)
_cell_length_b 9.6905(8)
_cell_length_c 18.8528(13)
_cell_measurement_reflns_used 1197
_cell_measurement_temperature 173(2)
_cell_measurement_theta_max 25.1880
_cell_measurement_theta_min 3.1320
_cell_volume 1628.7(2)
_computing_cell_refinement 'CrysAlisPro, Rigaku OD'
_computing_data_collection 'CrysAlisPro, Rigaku OD'
_computing_data_reduction 'CrysAlisPro, Rigaku OD'
_computing_molecular_graphics 'Bruker SHELXTL'
_computing_publication_material 'CIFTAB-2014 (Sheldrick, 2017)'
_computing_structure_refinement 'SHELXL-2017/1 (Sheldrick, 2017)'
_computing_structure_solution 'SHELXS-2014 (Sheldrick, 2017)'
_diffrn_ambient_temperature 173(2)
_diffrn_detector_area_resol_mean 16.0382
_diffrn_measured_fraction_theta_full 0.983
_diffrn_measured_fraction_theta_max 0.825
_diffrn_measurement_device_type 'Agilent Xcalibur 3 E'
_diffrn_measurement_method 'omega scans'
_diffrn_radiation_type MoK\a
_diffrn_radiation_wavelength 0.71073
_diffrn_reflns_av_R_equivalents 0.0331
_diffrn_reflns_av_unetI/netI 0.0597
_diffrn_reflns_Laue_measured_fraction_full 0.983
_diffrn_reflns_Laue_measured_fraction_max 0.825
_diffrn_reflns_limit_h_max 10
_diffrn_reflns_limit_h_min -11
_diffrn_reflns_limit_k_max 12
_diffrn_reflns_limit_k_min -12
_diffrn_reflns_limit_l_max 24
_diffrn_reflns_limit_l_min -15
_diffrn_reflns_number 3866
_diffrn_reflns_point_group_measured_fraction_full 0.890
_diffrn_reflns_point_group_measured_fraction_max 0.718
_diffrn_reflns_theta_full 25.242
_diffrn_reflns_theta_max 28.122
_diffrn_reflns_theta_min 3.105
_diffrn_source 'Enhance (Mo) X-ray Source'
_exptl_absorpt_coefficient_mu 0.077
_exptl_absorpt_correction_T_max 0.978
_exptl_absorpt_correction_T_min 0.967
_exptl_absorpt_correction_type analytical
_exptl_absorpt_process_details
; 
CrysAlisPro 1.171.38.46 (Rigaku Oxford Diffraction, 2015) 
Analytical numeric absorption correction using a multifaceted crystal 
model based on expressions derived by R.C. Clark & J.S. Reid. 
(Clark, R. C. & Reid, J. S. (1995). Acta Cryst. A51, 887-897) 
Empirical absorption correction using spherical harmonics, 
implemented in SCALE3 ABSPACK scaling algorithm. 
;
_exptl_crystal_colour Colourless
_exptl_crystal_density_diffrn 1.094
_exptl_crystal_description block
_exptl_crystal_F_000 584
_exptl_crystal_size_max 0.681
_exptl_crystal_size_mid 0.501
_exptl_crystal_size_min 0.408
_refine_diff_density_max 0.191
_refine_diff_density_min -0.131
_refine_diff_density_rms 0.036
_refine_ls_abs_structure_details
; 
 Flack x determined using 666 quotients [(I+)-(I-)]/[(I+)+(I-)] 
 (Parsons, Flack and Wagner, Acta Cryst. B69 (2013) 249-259). 
;
_refine_ls_abs_structure_Flack -0.2(10)
_refine_ls_extinction_coef 0.033(4)
_refine_ls_extinction_expression Fc^*^=kFc[1+0.001xFc^2^\l^3^/sin(2\q)]^-1/4^
_refine_ls_extinction_method 'SHELXL-2017/1 (Sheldrick 2017)'
_refine_ls_goodness_of_fit_ref 1.063
_refine_ls_hydrogen_treatment constr
_refine_ls_matrix_type full
_refine_ls_number_parameters 202
_refine_ls_number_reflns 2856
_refine_ls_number_restraints 142
_refine_ls_restrained_S_all 1.060
_refine_ls_R_factor_all 0.0646
_refine_ls_R_factor_gt 0.0496
_refine_ls_shift/su_max 0.000
_refine_ls_shift/su_mean 0.000
_refine_ls_structure_factor_coef Fsqd
_refine_ls_weighting_details 'w=1/[\s^2^(Fo^2^)+(0.0501P)^2^+0.0173P] where P=(Fo^2^+2Fc^2^)/3'
_refine_ls_weighting_scheme calc
_refine_ls_wR_factor_gt 0.1048
_refine_ls_wR_factor_ref 0.1161
_reflns_Friedel_coverage 0.521
_reflns_Friedel_fraction_full 0.760
_reflns_Friedel_fraction_max 0.575
_reflns_number_gt 2298
_reflns_number_total 2856
_reflns_threshold_expression 'I > 2\s(I)'
_cod_data_source_file c9md00207c2.cif
_cod_data_source_block 19
_cod_depositor_comments 'Adding full bibliography for 7123556.cif.'
_cod_database_code 7123556
_shelx_shelxl_version_number 2017/1
_shelx_space_group_comment
; 
The symmetry employed for this shelxl refinement is uniquely defined 
by the following loop, which should always be used as a source of 
symmetry information in preference to the above space-group names. 
They are only intended as comments. 
;

loop_
_space_group_symop_operation_xyz
'x, y, z'
'-x+1/2, -y, z+1/2'
'-x, y+1/2, -z+1/2'
'x+1/2, -y+1/2, -z'

loop_
_atom_site_label
_atom_site_type_symbol
_atom_site_fract_x
_atom_site_fract_y
_atom_site_fract_z
_atom_site_U_iso_or_equiv
_atom_site_adp_type
_atom_site_occupancy
_atom_site_site_symmetry_order
_atom_site_calc_flag
_atom_site_refinement_flags_posn
_atom_site_refinement_flags_adp
_atom_site_refinement_flags_occupancy
_atom_site_disorder_assembly
_atom_site_disorder_group
B1 B 0.5010(3) 0.3089(3) 0.15756(17) 0.0349(7) Uani 1 1 d . . . . .
O2 O 0.50828(19) 0.2353(2) 0.09581(9) 0.0405(5) Uani 1 1 d . . . . .
C3 C 0.6639(4) 0.2048(6) 0.0839(2) 0.0382(11) Uani 0.738(5) 1 d D U P A 1
C4 C 0.7448(11) 0.3177(8) 0.1273(5) 0.042(2) Uani 0.738(5) 1 d D U P A 1
C6 C 0.6905(5) 0.0596(5) 0.1125(3) 0.0629(14) Uani 0.738(5) 1 d D U P A 1
H6A H 0.795892 0.034196 0.105532 0.094 Uiso 0.738(5) 1 calc R U P A 1
H6B H 0.666681 0.057233 0.163258 0.094 Uiso 0.738(5) 1 calc R U P A 1
H6C H 0.626103 -0.005808 0.087183 0.094 Uiso 0.738(5) 1 calc R U P A 1
C7 C 0.6908(5) 0.2073(6) 0.0046(2) 0.0618(15) Uani 0.738(5) 1 d D U P A 1
H7A H 0.796465 0.186803 -0.005071 0.093 Uiso 0.738(5) 1 calc R U P A 1
H7B H 0.627311 0.137865 -0.018295 0.093 Uiso 0.738(5) 1 calc R U P A 1
H7C H 0.666016 0.298910 -0.014015 0.093 Uiso 0.738(5) 1 calc R U P A 1
C8 C 0.8894(5) 0.2729(8) 0.1619(3) 0.0664(16) Uani 0.738(5) 1 d D U P A 1
H8A H 0.963768 0.251451 0.125259 0.100 Uiso 0.738(5) 1 calc R U P A 1
H8B H 0.927314 0.347531 0.192112 0.100 Uiso 0.738(5) 1 calc R U P A 1
H8C H 0.871190 0.190682 0.190936 0.100 Uiso 0.738(5) 1 calc R U P A 1
C9 C 0.7667(7) 0.4514(5) 0.0862(3) 0.0697(16) Uani 0.738(5) 1 d D U P A 1
H9A H 0.839285 0.436376 0.047954 0.105 Uiso 0.738(5) 1 calc R U P A 1
H9B H 0.670651 0.480774 0.066013 0.105 Uiso 0.738(5) 1 calc R U P A 1
H9C H 0.804386 0.523018 0.118310 0.105 Uiso 0.738(5) 1 calc R U P A 1
C3' C 0.6686(17) 0.2567(15) 0.0656(7) 0.041(4) Uiso 0.262(5) 1 d D U P A 2
C4' C 0.756(3) 0.313(2) 0.1306(14) 0.041(5) Uiso 0.262(5) 1 d D U P A 2
C6' C 0.7171(18) 0.1151(15) 0.0405(9) 0.072(4) Uiso 0.262(5) 1 d D U P A 2
H6D H 0.722244 0.051998 0.081021 0.108 Uiso 0.262(5) 1 calc R U P A 2
H6E H 0.644425 0.079980 0.005890 0.108 Uiso 0.262(5) 1 calc R U P A 2
H6F H 0.816198 0.121597 0.018156 0.108 Uiso 0.262(5) 1 calc R U P A 2
C7' C 0.6607(14) 0.3537(15) 0.0033(6) 0.058(4) Uiso 0.262(5) 1 d D U P A 2
H7D H 0.629261 0.445248 0.019664 0.088 Uiso 0.262(5) 1 calc R U P A 2
H7E H 0.759723 0.360291 -0.018974 0.088 Uiso 0.262(5) 1 calc R U P A 2
H7F H 0.587950 0.318674 -0.031240 0.088 Uiso 0.262(5) 1 calc R U P A 2
C8' C 0.854(2) 0.2079(19) 0.1676(9) 0.067(5) Uiso 0.262(5) 1 d D U P A 2
H8D H 0.935616 0.179857 0.135704 0.101 Uiso 0.262(5) 1 calc R U P A 2
H8E H 0.897036 0.249182 0.210557 0.101 Uiso 0.262(5) 1 calc R U P A 2
H8F H 0.794361 0.126997 0.180490 0.101 Uiso 0.262(5) 1 calc R U P A 2
C9' C 0.8475(17) 0.4442(15) 0.1186(8) 0.061(4) Uiso 0.262(5) 1 d D U P A 2
H9D H 0.927985 0.425467 0.084564 0.092 Uiso 0.262(5) 1 calc R U P A 2
H9E H 0.781983 0.516817 0.099877 0.092 Uiso 0.262(5) 1 calc R U P A 2
H9F H 0.891064 0.474594 0.163704 0.092 Uiso 0.262(5) 1 calc R U P A 2
O5 O 0.63646(19) 0.3489(2) 0.18259(10) 0.0461(6) Uani 1 1 d . . . . .
C10 C 0.3524(3) 0.3221(3) 0.20208(14) 0.0359(7) Uani 1 1 d . . . . .
C11 C 0.2628(3) 0.4310(3) 0.19715(14) 0.0362(6) Uani 1 1 d . . . . .
H11A H 0.175230 0.435937 0.225738 0.043 Uiso 1 1 calc R U . . .
C12 C 0.2978(3) 0.5441(3) 0.14789(15) 0.0376(6) Uani 1 1 d . . . . .
O12 O 0.4065(2) 0.5445(2) 0.10931(11) 0.0515(6) Uani 1 1 d . . . . .
O13 O 0.1941(2) 0.6437(2) 0.15065(10) 0.0446(5) Uani 1 1 d . . . . .
C14 C 0.2034(4) 0.7671(3) 0.10509(16) 0.0492(8) Uani 1 1 d . . . . .
C15 C 0.0666(4) 0.8496(4) 0.1271(2) 0.0778(13) Uani 1 1 d . . . . .
H15A H -0.023482 0.792749 0.121539 0.117 Uiso 1 1 calc R U . . .
H15B H 0.058207 0.931925 0.097130 0.117 Uiso 1 1 calc R U . . .
H15C H 0.076797 0.877603 0.176808 0.117 Uiso 1 1 calc R U . . .
C16 C 0.1905(5) 0.7225(4) 0.02780(16) 0.0705(11) Uani 1 1 d . . . . .
H16A H 0.281191 0.672082 0.013986 0.106 Uiso 1 1 calc R U . . .
H16B H 0.179231 0.804228 -0.002364 0.106 Uiso 1 1 calc R U . . .
H16C H 0.102795 0.662572 0.022080 0.106 Uiso 1 1 calc R U . . .
C17 C 0.3443(4) 0.8459(4) 0.12061(18) 0.0607(10) Uani 1 1 d . . . . .
H17A H 0.353131 0.860462 0.171881 0.091 Uiso 1 1 calc R U . . .
H17B H 0.340724 0.935444 0.096477 0.091 Uiso 1 1 calc R U . . .
H17C H 0.431074 0.793420 0.103619 0.091 Uiso 1 1 calc R U . . .
C18 C 0.3166(4) 0.2034(3) 0.25111(17) 0.0523(8) Uani 1 1 d . . . . .
H18A H 0.397451 0.192997 0.285931 0.078 Uiso 1 1 calc R U . . .
H18B H 0.307130 0.118287 0.223427 0.078 Uiso 1 1 calc R U . . .
H18C H 0.222023 0.221984 0.275819 0.078 Uiso 1 1 calc R U . . .

loop_
_atom_site_aniso_label
_atom_site_aniso_U_11
_atom_site_aniso_U_22
_atom_site_aniso_U_33
_atom_site_aniso_U_23
_atom_site_aniso_U_13
_atom_site_aniso_U_12
B1 0.0387(16) 0.0287(16) 0.0374(17) 0.0023(14) -0.0037(15) 0.0024(15)
O2 0.0313(9) 0.0471(13) 0.0431(11) -0.0093(10) -0.0022(9) 0.0040(10)
C3 0.028(2) 0.047(3) 0.039(2) -0.008(2) 0.0016(19) 0.004(2)
C4 0.029(3) 0.053(3) 0.044(3) -0.005(2) 0.0069(18) -0.006(2)
C6 0.049(2) 0.044(3) 0.096(4) -0.001(3) 0.010(3) 0.009(2)
C7 0.052(2) 0.094(4) 0.040(2) -0.015(3) 0.007(2) 0.000(3)
C8 0.035(2) 0.102(5) 0.062(3) -0.010(3) -0.006(2) -0.012(3)
C9 0.076(3) 0.046(3) 0.087(4) -0.002(3) 0.031(3) -0.015(3)
O5 0.0367(11) 0.0589(14) 0.0427(11) -0.0161(11) 0.0022(9) -0.0056(10)
C10 0.0380(14) 0.0313(16) 0.0386(15) -0.0010(12) -0.0016(12) -0.0007(13)
C11 0.0342(13) 0.0346(15) 0.0398(15) -0.0009(13) 0.0044(12) -0.0014(13)
C12 0.0389(14) 0.0314(15) 0.0426(15) -0.0049(13) -0.0026(14) 0.0038(14)
O12 0.0540(11) 0.0411(13) 0.0594(13) 0.0076(12) 0.0199(11) 0.0116(11)
O13 0.0470(10) 0.0360(11) 0.0509(11) 0.0063(10) 0.0070(10) 0.0121(10)
C14 0.0611(18) 0.0359(17) 0.0505(16) 0.0069(14) 0.0053(16) 0.0098(16)
C15 0.080(2) 0.060(3) 0.093(3) 0.024(2) 0.019(2) 0.039(2)
C16 0.107(3) 0.055(2) 0.0495(19) 0.0054(18) -0.013(2) 0.008(2)
C17 0.083(2) 0.0382(19) 0.061(2) 0.0024(17) 0.0024(19) 0.0027(19)
C18 0.0525(18) 0.0421(19) 0.0623(19) 0.0112(17) 0.0120(16) 0.0026(16)

loop_
_atom_type_symbol
_atom_type_description
_atom_type_scat_dispersion_real
_atom_type_scat_dispersion_imag
_atom_type_scat_source
C C 0.0033 0.0016 'International Tables Vol C Tables 4.2.6.8 and 6.1.1.4'
H H 0.0000 0.0000 'International Tables Vol C Tables 4.2.6.8 and 6.1.1.4'
B B 0.0013 0.0007 'International Tables Vol C Tables 4.2.6.8 and 6.1.1.4'
O O 0.0106 0.0060 'International Tables Vol C Tables 4.2.6.8 and 6.1.1.4'

loop_
_geom_angle_atom_site_label_1
_geom_angle_atom_site_label_2
_geom_angle_atom_site_label_3
_geom_angle
O5 B1 O2 113.8(2)
O5 B1 C10 122.8(2)
O2 B1 C10 122.5(3)
B1 O2 C3 106.6(2)
B1 O2 C3' 106.6(5)
O2 C3 C7 107.7(4)
O2 C3 C6 106.5(4)
C7 C3 C6 109.8(4)
O2 C3 C4 102.9(5)
C7 C3 C4 116.0(6)
C6 C3 C4 113.2(5)
O5 C4 C8 108.5(6)
O5 C4 C9 105.8(6)
C8 C4 C9 110.8(6)
O5 C4 C3 102.5(6)
C8 C4 C3 115.1(7)
C9 C4 C3 113.2(6)
C7' C3' C6' 109.5(12)
C7' C3' C4' 115.0(13)
C6' C3' C4' 114.9(15)
C7' C3' O2 109.0(10)
C6' C3' O2 104.9(11)
C4' C3' O2 102.6(15)
O5 C4' C8' 105.7(18)
O5 C4' C9' 106.3(16)
C8' C4' C9' 108.4(18)
O5 C4' C3' 104.2(17)
C8' C4' C3' 115.0(16)
C9' C4' C3' 116.2(17)
B1 O5 C4 106.5(3)
B1 O5 C4' 109.9(7)
C11 C10 C18 121.4(2)
C11 C10 B1 122.3(3)
C18 C10 B1 116.3(2)
C10 C11 C12 120.6(2)
O12 C12 O13 125.0(3)
O12 C12 C11 123.5(3)
O13 C12 C11 111.5(2)
C12 O13 C14 121.6(2)
O13 C14 C17 110.3(2)
O13 C14 C15 102.9(2)
C17 C14 C15 110.6(3)
O13 C14 C16 108.8(3)
C17 C14 C16 113.2(3)
C15 C14 C16 110.5(3)

loop_
_geom_bond_atom_site_label_1
_geom_bond_atom_site_label_2
_geom_bond_distance
B1 O5 1.353(4)
B1 O2 1.367(4)
B1 C10 1.573(4)
O2 C3 1.436(4)
O2 C3' 1.552(16)
C3 C7 1.514(6)
C3 C6 1.525(7)
C3 C4 1.545(7)
C4 O5 1.453(12)
C4 C8 1.509(8)
C4 C9 1.522(8)
C3' C7' 1.506(15)
C3' C6' 1.515(17)
C3' C4' 1.549(17)
C4' O5 1.49(4)
C4' C8' 1.512(19)
C4' C9' 1.53(2)
C10 C11 1.327(4)
C10 C18 1.509(4)
C11 C12 1.470(4)
C12 O12 1.212(3)
C12 O13 1.338(3)
O13 C14 1.475(3)
C14 C17 1.499(4)
C14 C15 1.516(4)
C14 C16 1.524(4)
